data_4121902
loop_
_publ_author_name
'Liu, Tian-Fu'
'Zou, Lanfang'
'Feng, Dawei'
'Chen, Ying-Pin'
'Fordham, Stephen'
'Wang, Xuan'
'Liu, Yangyang'
'Zhou, Hong-Cai'

_publ_section_title
;
 Stepwise Synthesis of Robust Metal-Organic Frameworks via Postsynthetic
 Metathesis and Oxidation of Metal Nodes in a Single-Crystal to
 Single-Crystal Transformation.
;
_journal_issue 22
_journal_name_full 'Journal of the American Chemical Society'
_journal_page_first 7813
_journal_paper_doi 10.1021/ja5023283
_journal_volume 136
_journal_year 2014
_chemical_formula_moiety '(Cr3 O (OH)3) (C32 H22 O8)'
_chemical_formula_sum 'C32 H25 Cr3 N0 O12'
_chemical_formula_weight 757.52
_chemical_name_systematic
; 
 ? 
;
_space_group_IT_number 225
_symmetry_cell_setting cubic
_symmetry_space_group_name_Hall '-F 4 2 3'
_symmetry_space_group_name_H-M 'F m -3 m'
_atom_sites_solution_hydrogens geom
_atom_sites_solution_primary direct
_atom_sites_solution_secondary difmap
_audit_creation_method SHELXL-97
_cell_angle_alpha 90.00
_cell_angle_beta 90.00
_cell_angle_gamma 90.00
_cell_formula_units_Z 24
_cell_length_a 40.881(8)
_cell_length_b 40.881(8)
_cell_length_c 40.881(8)
_cell_measurement_reflns_used 4751
_cell_measurement_temperature 110(2)
_cell_measurement_theta_max 20.3139
_cell_measurement_theta_min 2.1715
_cell_volume 68323(2)
_computing_cell_refinement 'SAINT+ ver. (Bruker, 2001)'
_computing_data_collection 'APEX2  (Bruker, 2008)'
_computing_data_reduction 'SAINT+ ver. (Bruker, 2001)'
_computing_molecular_graphics 'SHELXTL (Sheldrick, 2008)'
_computing_publication_material 'SHELXTL (Sheldrick, 2008)'
_computing_structure_refinement 'SHELXL-12 (Sheldrick, 2012)'
_computing_structure_solution 'SHELXTL (Sheldrick, 2008)'
_diffrn_ambient_temperature 110(2)
_diffrn_measured_fraction_theta_full 0.998
_diffrn_measured_fraction_theta_max 0.998
_diffrn_measurement_device_type 'Bruker SMART APEX II CCD area detector'
_diffrn_measurement_method 'phi and omega scans'
_diffrn_radiation_monochromator graphite
_diffrn_radiation_source 'fine-focus sealed tube'
_diffrn_radiation_type MoK\a
_diffrn_radiation_wavelength 0.71073
_diffrn_reflns_av_R_equivalents 0.1737
_diffrn_reflns_av_sigmaI/netI 0.0680
_diffrn_reflns_limit_h_max 47
_diffrn_reflns_limit_h_min -39
_diffrn_reflns_limit_k_max 47
_diffrn_reflns_limit_k_min -39
_diffrn_reflns_limit_l_max 47
_diffrn_reflns_limit_l_min -47
_diffrn_reflns_number 80832
_diffrn_reflns_theta_full 24.50
_diffrn_reflns_theta_max 24.50
_diffrn_reflns_theta_min 1.65
_exptl_absorpt_coefficient_mu 0.299
_exptl_absorpt_correction_T_max 0.9426
_exptl_absorpt_correction_T_min 0.9426
_exptl_absorpt_correction_type multi-scan
_exptl_absorpt_process_details 'SADABS (Sheldrick, 2008)'
_exptl_crystal_colour Blue
_exptl_crystal_density_diffrn 0.442
_exptl_crystal_density_meas ?
_exptl_crystal_density_method 'not measured'
_exptl_crystal_description Block
_exptl_crystal_F_000 9240
_exptl_crystal_size_max 0.20
_exptl_crystal_size_mid 0.20
_exptl_crystal_size_min 0.20
_platon_squeeze_details
;
;
_refine_diff_density_max 0.576
_refine_diff_density_min -0.370
_refine_diff_density_rms 0.075
_refine_ls_extinction_method none
_refine_ls_goodness_of_fit_ref 1.914
_refine_ls_hydrogen_treatment constr
_refine_ls_matrix_type full
_refine_ls_number_parameters 56
_refine_ls_number_reflns 2811
_refine_ls_number_restraints 25
_refine_ls_restrained_S_all 1.909
_refine_ls_R_factor_all 0.3268
_refine_ls_R_factor_gt 0.1795
_refine_ls_shift/su_max 0.000
_refine_ls_shift/su_mean 0.000
_refine_ls_structure_factor_coef Fsqd
_refine_ls_weighting_details 'calc w=1/[\s^2^(Fo^2^)+(0.1000P)^2^+0.0000P] where P=(Fo^2^+2Fc^2^)/3'
_refine_ls_weighting_scheme calc
_refine_ls_wR_factor_gt 0.3935
_refine_ls_wR_factor_ref 0.4368
_reflns_number_gt 1136
_reflns_number_total 2811
_reflns_threshold_expression >2sigma(I)
_cod_data_source_file ja5023283_si_005.cif
_cod_data_source_block tfcr_sq2
_cod_depositor_comments
;
The following automatic conversions were performed:

'_symmetry_cell_setting' value 'Cubic' changed to 'cubic' according
to
/usr/data/users/saulius/crontab/automatic-downloads/rss-feeds/ACS/lib/dictionaries/cif_core.dic
dictionary named 'cif_core.dic' version 2.4.2 from 2011-04-26.

Automatic conversion script
Id: cif_fix_values 2281 2013-09-26 08:29:07Z andrius 

 Adding full bibliography for 4121900--4121902.cif.

The following automatic conversions were performed:

'_exptl_crystal_density_meas' value 'not measured' was changed to '?'
- the value is perceived as not measured.

Automatic conversion script
Id: cif_fix_values 3008 2015-01-20 13:52:24Z robertas 
;
_cod_original_cell_volume 68323(23)
_cod_original_sg_symbol_H-M Fm-3m
_cod_database_code 4121902

loop_
_symmetry_equiv_pos_as_xyz
'x, y, z'
'-y, x, z'
'-x, -y, z'
'y, -x, z'
'x, -z, y'
'x, -y, -z'
'x, z, -y'
'z, y, -x'
'-x, y, -z'
'-z, y, x'
'z, x, y'
'y, z, x'
'-y, -z, x'
'z, -x, -y'
'-y, z, -x'
'-z, -x, y'
'-z, x, -y'
'y, -z, -x'
'y, x, -z'
'-y, -x, -z'
'-x, z, y'
'-x, -z, -y'
'z, -y, x'
'-z, -y, -x'
'x, y+1/2, z+1/2'
'-y, x+1/2, z+1/2'
'-x, -y+1/2, z+1/2'
'y, -x+1/2, z+1/2'
'x, -z+1/2, y+1/2'
'x, -y+1/2, -z+1/2'
'x, z+1/2, -y+1/2'
'z, y+1/2, -x+1/2'
'-x, y+1/2, -z+1/2'
'-z, y+1/2, x+1/2'
'z, x+1/2, y+1/2'
'y, z+1/2, x+1/2'
'-y, -z+1/2, x+1/2'
'z, -x+1/2, -y+1/2'
'-y, z+1/2, -x+1/2'
'-z, -x+1/2, y+1/2'
'-z, x+1/2, -y+1/2'
'y, -z+1/2, -x+1/2'
'y, x+1/2, -z+1/2'
'-y, -x+1/2, -z+1/2'
'-x, z+1/2, y+1/2'
'-x, -z+1/2, -y+1/2'
'z, -y+1/2, x+1/2'
'-z, -y+1/2, -x+1/2'
'x+1/2, y, z+1/2'
'-y+1/2, x, z+1/2'
'-x+1/2, -y, z+1/2'
'y+1/2, -x, z+1/2'
'x+1/2, -z, y+1/2'
'x+1/2, -y, -z+1/2'
'x+1/2, z, -y+1/2'
'z+1/2, y, -x+1/2'
'-x+1/2, y, -z+1/2'
'-z+1/2, y, x+1/2'
'z+1/2, x, y+1/2'
'y+1/2, z, x+1/2'
'-y+1/2, -z, x+1/2'
'z+1/2, -x, -y+1/2'
'-y+1/2, z, -x+1/2'
'-z+1/2, -x, y+1/2'
'-z+1/2, x, -y+1/2'
'y+1/2, -z, -x+1/2'
'y+1/2, x, -z+1/2'
'-y+1/2, -x, -z+1/2'
'-x+1/2, z, y+1/2'
'-x+1/2, -z, -y+1/2'
'z+1/2, -y, x+1/2'
'-z+1/2, -y, -x+1/2'
'x+1/2, y+1/2, z'
'-y+1/2, x+1/2, z'
'-x+1/2, -y+1/2, z'
'y+1/2, -x+1/2, z'
'x+1/2, -z+1/2, y'
'x+1/2, -y+1/2, -z'
'x+1/2, z+1/2, -y'
'z+1/2, y+1/2, -x'
'-x+1/2, y+1/2, -z'
'-z+1/2, y+1/2, x'
'z+1/2, x+1/2, y'
'y+1/2, z+1/2, x'
'-y+1/2, -z+1/2, x'
'z+1/2, -x+1/2, -y'
'-y+1/2, z+1/2, -x'
'-z+1/2, -x+1/2, y'
'-z+1/2, x+1/2, -y'
'y+1/2, -z+1/2, -x'
'y+1/2, x+1/2, -z'
'-y+1/2, -x+1/2, -z'
'-x+1/2, z+1/2, y'
'-x+1/2, -z+1/2, -y'
'z+1/2, -y+1/2, x'
'-z+1/2, -y+1/2, -x'
'-x, -y, -z'
'y, -x, -z'
'x, y, -z'
'-y, x, -z'
'-x, z, -y'
'-x, y, z'
'-x, -z, y'
'-z, -y, x'
'x, -y, z'
'z, -y, -x'
'-z, -x, -y'
'-y, -z, -x'
'y, z, -x'
'-z, x, y'
'y, -z, x'
'z, x, -y'
'z, -x, y'
'-y, z, x'
'-y, -x, z'
'y, x, z'
'x, -z, -y'
'x, z, y'
'-z, y, -x'
'z, y, x'
'-x, -y+1/2, -z+1/2'
'y, -x+1/2, -z+1/2'
'x, y+1/2, -z+1/2'
'-y, x+1/2, -z+1/2'
'-x, z+1/2, -y+1/2'
'-x, y+1/2, z+1/2'
'-x, -z+1/2, y+1/2'
'-z, -y+1/2, x+1/2'
'x, -y+1/2, z+1/2'
'z, -y+1/2, -x+1/2'
'-z, -x+1/2, -y+1/2'
'-y, -z+1/2, -x+1/2'
'y, z+1/2, -x+1/2'
'-z, x+1/2, y+1/2'
'y, -z+1/2, x+1/2'
'z, x+1/2, -y+1/2'
'z, -x+1/2, y+1/2'
'-y, z+1/2, x+1/2'
'-y, -x+1/2, z+1/2'
'y, x+1/2, z+1/2'
'x, -z+1/2, -y+1/2'
'x, z+1/2, y+1/2'
'-z, y+1/2, -x+1/2'
'z, y+1/2, x+1/2'
'-x+1/2, -y, -z+1/2'
'y+1/2, -x, -z+1/2'
'x+1/2, y, -z+1/2'
'-y+1/2, x, -z+1/2'
'-x+1/2, z, -y+1/2'
'-x+1/2, y, z+1/2'
'-x+1/2, -z, y+1/2'
'-z+1/2, -y, x+1/2'
'x+1/2, -y, z+1/2'
'z+1/2, -y, -x+1/2'
'-z+1/2, -x, -y+1/2'
'-y+1/2, -z, -x+1/2'
'y+1/2, z, -x+1/2'
'-z+1/2, x, y+1/2'
'y+1/2, -z, x+1/2'
'z+1/2, x, -y+1/2'
'z+1/2, -x, y+1/2'
'-y+1/2, z, x+1/2'
'-y+1/2, -x, z+1/2'
'y+1/2, x, z+1/2'
'x+1/2, -z, -y+1/2'
'x+1/2, z, y+1/2'
'-z+1/2, y, -x+1/2'
'z+1/2, y, x+1/2'
'-x+1/2, -y+1/2, -z'
'y+1/2, -x+1/2, -z'
'x+1/2, y+1/2, -z'
'-y+1/2, x+1/2, -z'
'-x+1/2, z+1/2, -y'
'-x+1/2, y+1/2, z'
'-x+1/2, -z+1/2, y'
'-z+1/2, -y+1/2, x'
'x+1/2, -y+1/2, z'
'z+1/2, -y+1/2, -x'
'-z+1/2, -x+1/2, -y'
'-y+1/2, -z+1/2, -x'
'y+1/2, z+1/2, -x'
'-z+1/2, x+1/2, y'
'y+1/2, -z+1/2, x'
'z+1/2, x+1/2, -y'
'z+1/2, -x+1/2, y'
'-y+1/2, z+1/2, x'
'-y+1/2, -x+1/2, z'
'y+1/2, x+1/2, z'
'x+1/2, -z+1/2, -y'
'x+1/2, z+1/2, y'
'-z+1/2, y+1/2, -x'
'z+1/2, y+1/2, x'

loop_
_atom_site_label
_atom_site_type_symbol
_atom_site_fract_x
_atom_site_fract_y
_atom_site_fract_z
_atom_site_U_iso_or_equiv
_atom_site_adp_type
_atom_site_occupancy
_atom_site_symmetry_multiplicity
_atom_site_calc_flag
_atom_site_refinement_flags
_atom_site_disorder_assembly
_atom_site_disorder_group
Cr1 Cr 0.0000 0.0000 0.13750(8) 0.1145(16) Uani 1 8 d S . .
Cr2 Cr 0.02456(14) 0.02456(14) 0.2140(3) 0.359(5) Uani 0.50 2 d SP . .
O1 O 0.0000 -0.04806(11) 0.13490(11) 0.0739(18) Uani 1 2 d SD . .
O2 O 0.0000 -0.06332(16) 0.18734(12) 0.194(5) Uani 1 2 d SD . .
C1 C 0.0000 -0.07021(7) 0.15688(13) 0.0914(17) Uani 1 2 d SD . .
C2 C 0.0000 -0.11463(8) 0.11463(8) 0.0914(17) Uani 1 4 d SD . .
H2A H 0.0000 -0.0982 0.0982 0.110 Uiso 1 4 calc SR . .
C3 C 0.0000 -0.10586(7) 0.14747(8) 0.0914(17) Uani 1 2 d SD . .
C4 C 0.0000 -0.12989(7) 0.17153(7) 0.0914(17) Uani 1 2 d SD . .
H4A H 0.0000 -0.1239 0.1940 0.110 Uiso 1 2 calc SR . .
C5 C 0.0000 -0.16274(7) 0.16274(7) 0.0914(17) Uani 1 4 d SD . .
C6 C 0.0000 -0.18867(7) 0.18867(7) 0.190(3) Uani 1 4 d SD . .
C7 C -0.029450(12) -0.20069(7) 0.20069(7) 0.190(3) Uani 1 2 d SD . .
C8 C -0.029450(12) -0.22474(7) 0.22474(7) 0.190(3) Uani 1 2 d SD . .
H8A H -0.0496 -0.2330 0.2330 0.228 Uiso 1 2 calc SR . .
C9 C 0.0000 -0.23676(8) 0.23676(8) 0.190(3) Uani 1 4 d SD . .
C10 C -0.06112(13) -0.18732(14) 0.18732(14) 0.190(3) Uani 1 2 d SD . .
H10B H -0.0736 -0.2047 0.1779 0.285 Uiso 0.50 1 d PR . .
H10C H -0.0735 -0.1775 0.2049 0.285 Uiso 0.50 1 d PR . .
H10A H -0.0567 -0.1710 0.1713 0.285 Uiso 1 2 d SR . .
O1S O 0.0000 0.0000 0.18680(19) 0.047(3) Uani 1 8 d S . .
O2S O 0.0000 0.0000 0.0877(2) 0.132(4) Uani 1 8 d S . .
H2SA H 0.0000 0.0194 0.0809 0.199 Uiso 0.25 2 calc SPR . .
O3S O 0.0592(4) 0.0592(4) 0.2446(4) 0.132(4) Uani 0.151(3) 1 d P A 1
H3SA H 0.0703 0.0710 0.2314 0.199 Uiso 0.151(3) 1 d PR A 1
O3S' O 0.0000 0.0370(8) 0.2496(6) 0.132(4) Uani 0.099(3) 1 d P A 2
H3SB H -0.0157 0.0235 0.2519 0.199 Uiso 0.099(3) 1 d PR A 2

loop_
_atom_site_aniso_label
_atom_site_aniso_U_11
_atom_site_aniso_U_22
_atom_site_aniso_U_33
_atom_site_aniso_U_23
_atom_site_aniso_U_13
_atom_site_aniso_U_12
Cr1 0.131(2) 0.131(2) 0.082(3) 0.000 0.000 0.000
Cr2 0.304(6) 0.304(6) 0.470(14) 0.089(6) 0.089(6) 0.026(6)
O1 0.127(5) 0.041(3) 0.054(4) -0.008(3) 0.000 0.000
O2 0.433(14) 0.096(6) 0.053(5) 0.000(4) 0.000 0.000
C1 0.119(4) 0.064(4) 0.090(5) 0.000(3) 0.000 0.000
C2 0.119(4) 0.064(4) 0.090(5) 0.000(3) 0.000 0.000
C3 0.119(4) 0.064(4) 0.090(5) 0.000(3) 0.000 0.000
C4 0.119(4) 0.064(4) 0.090(5) 0.000(3) 0.000 0.000
C5 0.119(4) 0.064(4) 0.090(5) 0.000(3) 0.000 0.000
C6 0.205(8) 0.183(4) 0.183(4) 0.132(5) 0.000 0.000
C7 0.205(8) 0.183(4) 0.183(4) 0.132(5) 0.000 0.000
C8 0.205(8) 0.183(4) 0.183(4) 0.132(5) 0.000 0.000
C9 0.205(8) 0.183(4) 0.183(4) 0.132(5) 0.000 0.000
C10 0.205(8) 0.183(4) 0.183(4) 0.132(5) 0.000 0.000
O1S 0.069(5) 0.069(5) 0.003(5) 0.000 0.000 0.000
O2S 0.190(7) 0.190(7) 0.017(5) 0.000 0.000 0.000
O3S 0.190(7) 0.190(7) 0.017(5) 0.000 0.000 0.000
O3S' 0.190(7) 0.190(7) 0.017(5) 0.000 0.000 0.000

loop_
_atom_type_symbol
_atom_type_description
_atom_type_scat_dispersion_real
_atom_type_scat_dispersion_imag
_atom_type_scat_source
C C 0.0033 0.0016 'International Tables Vol C Tables 4.2.6.8 and 6.1.1.4'
H H 0.0000 0.0000 'International Tables Vol C Tables 4.2.6.8 and 6.1.1.4'
N N 0.0061 0.0033 'International Tables Vol C Tables 4.2.6.8 and 6.1.1.4'
O O 0.0106 0.0060 'International Tables Vol C Tables 4.2.6.8 and 6.1.1.4'
Cr Cr 0.3209 0.6236 'International Tables Vol C Tables 4.2.6.8 and 6.1.1.4'

loop_
_geom_angle_atom_site_label_1
_geom_angle_atom_site_label_2
_geom_angle_atom_site_label_3
_geom_angle
_geom_angle_site_symmetry_1
_geom_angle_site_symmetry_3
O1 Cr1 O1 173.8(3) 4 2
O1 Cr1 O1 89.832(17) 4 3
O1 Cr1 O1 89.832(17) 2 3
O1 Cr1 O1 89.832(17) 4 .
O1 Cr1 O1 89.832(17) 2 .
O1 Cr1 O1 173.8(3) 3 .
O1 Cr1 O2S 86.90(15) 4 .
O1 Cr1 O2S 86.90(15) 2 .
O1 Cr1 O2S 86.90(15) 3 .
O1 Cr1 O2S 86.90(15) . .
O1 Cr1 O1S 93.10(15) 4 .
O1 Cr1 O1S 93.10(15) 2 .
O1 Cr1 O1S 93.10(15) 3 .
O1 Cr1 O1S 93.10(15) . .
O2S Cr1 O1S 180.0 . .
O1S Cr2 O3S' 109.7(7) . 4
O1S Cr2 O3S' 109.7(7) . .
O3S' Cr2 O3S' 70.9(17) 4 .
O1S Cr2 Cr2 56.15(18) . 4
O3S' Cr2 Cr2 57.0(5) 4 4
O3S' Cr2 Cr2 106.0(10) . 4
O1S Cr2 Cr2 56.15(18) . 2
O3S' Cr2 Cr2 106.0(10) 4 2
O3S' Cr2 Cr2 57.0(5) . 2
Cr2 Cr2 Cr2 90.007(2) 4 2
O1S Cr2 O2 80.8(4) . 3
O3S' Cr2 O2 157.4(9) 4 3
O3S' Cr2 O2 86.8(9) . 3
Cr2 Cr2 O2 136.9(3) 4 3
Cr2 Cr2 O2 62.41(19) 2 3
O1S Cr2 O2 80.8(4) . 2
O3S' Cr2 O2 86.8(9) 4 2
O3S' Cr2 O2 157.4(9) . 2
Cr2 Cr2 O2 62.41(19) 4 2
Cr2 Cr2 O2 136.9(3) 2 2
O2 Cr2 O2 115.1(5) 3 2
O1S Cr2 O3S 174.0(8) . .
O3S' Cr2 O3S 75.0(8) 4 .
O3S' Cr2 O3S 75.0(8) . .
Cr2 Cr2 O3S 126.8(2) 4 .
Cr2 Cr2 O3S 126.8(2) 2 .
O2 Cr2 O3S 96.1(4) 3 .
O2 Cr2 O3S 96.1(4) 2 .
O1S Cr2 Cr2 38.0(3) . 3
O3S' Cr2 Cr2 79.0(9) 4 3
O3S' Cr2 Cr2 79.0(9) . 3
Cr2 Cr2 Cr2 45.003(1) 4 3
Cr2 Cr2 Cr2 45.003(1) 2 3
O2 Cr2 Cr2 100.9(2) 3 3
O2 Cr2 Cr2 100.9(2) 2 3
O3S Cr2 Cr2 147.9(5) . 3
C1 O1 Cr1 132.1(3) . .
C1 O2 Cr2 130.6(4) . 4
C1 O2 Cr2 130.6(4) . 3
Cr2 O2 Cr2 55.2(4) 4 3
O2 C1 O1 122.0(4) . .
O2 C1 C3 117.5(5) . .
O1 C1 C3 120.4(5) . .
C3 C2 C3 119.91(14) . 22
C3 C2 H2A 120.0 . .
C3 C2 H2A 120.0 22 .
C4 C3 C2 120.09(11) . .
C4 C3 C1 120.2(3) . .
C2 C3 C1 119.7(3) . .
C3 C4 C5 119.97(6) . .
C3 C4 H4A 120.0 . .
C5 C4 H4A 120.0 . .
C4 C5 C4 119.97(10) 22 .
C4 C5 C6 120.01(5) 22 .
C4 C5 C6 120.01(5) . .
C7 C6 C7 120.00(10) 22 .
C7 C6 C5 120.00(5) 22 .
C7 C6 C5 120.00(5) . .
C6 C7 C8 120.00(6) . .
C6 C7 C10 119.2(4) . .
C8 C7 C10 120.8(4) . .
C9 C8 C7 120.00(6) . .
C9 C8 H8A 120.0 . .
C7 C8 H8A 120.0 . .
C8 C9 C8 120.00(10) 22 .
C8 C9 C9 120.00(5) 22 121_545
C8 C9 C9 120.00(5) . 121_545
C7 C10 H10B 109.5 . .
C7 C10 H10C 109.3 . .
H10B C10 H10C 109.4 . .
C7 C10 H10A 109.8 . .
H10B C10 H10A 110.1 . .
H10C C10 H10A 108.7 . .
Cr2 O1S Cr2 67.7(4) . 4
Cr2 O1S Cr2 103.9(7) . 3
Cr2 O1S Cr2 67.7(4) 4 3
Cr2 O1S Cr2 67.7(4) . 2
Cr2 O1S Cr2 103.9(7) 4 2
Cr2 O1S Cr2 67.7(4) 3 2
Cr2 O1S Cr1 128.0(3) . .
Cr2 O1S Cr1 128.0(3) 4 .
Cr2 O1S Cr1 128.0(3) 3 .
Cr2 O1S Cr1 128.0(3) 2 .
Cr1 O2S H2SA 109.5 . .
Cr2 O3S H3SA 108.6 . .
Cr2 O3S' Cr2 66.1(11) . 2
Cr2 O3S' H3SB 108.5 . .
Cr2 O3S' H3SB 59.7 2 .

loop_
_geom_bond_atom_site_label_1
_geom_bond_atom_site_label_2
_geom_bond_distance
_geom_bond_site_symmetry_2
Cr1 O1 1.968(4) 4
Cr1 O1 1.968(4) 2
Cr1 O1 1.968(4) 3
Cr1 O1 1.968(4) .
Cr1 O2S 2.035(10) .
Cr1 O1S 2.015(8) .
Cr2 O1S 1.803(11) .
Cr2 O3S' 1.84(2) 4
Cr2 O3S' 1.84(2) .
Cr2 Cr2 2.008(11) 4
Cr2 Cr2 2.008(11) 2
Cr2 O2 2.168(8) 3
Cr2 O2 2.168(8) 2
Cr2 O3S 2.36(2) .
Cr2 Cr2 2.840(16) 3
O1 C1 1.276(2) .
O2 C1 1.277(2) .
O2 Cr2 2.169(8) 4
O2 Cr2 2.169(8) 3
C1 C3 1.5073(10) .
C2 C3 1.3896(10) .
C2 C3 1.3896(10) 22
C2 H2A 0.9500 .
C3 C4 1.3899(9) .
C4 C5 1.3904(8) .
C4 H4A 0.9500 .
C5 C4 1.3904(8) 22
C5 C6 1.499(2) .
C6 C7 1.3902(7) 22
C6 C7 1.3902(7) .
C7 C8 1.3902(9) .
C7 C10 1.5078(10) .
C8 C9 1.3902(7) .
C8 H8A 0.9500 .
C9 C8 1.3902(7) 22
C9 C9 1.531(9) 121_545
C10 H10B 0.9555 .
C10 H10C 0.9655 .
C10 H10A 0.9525 .
O1S Cr2 1.803(11) 4
O1S Cr2 1.803(11) 3
O1S Cr2 1.803(11) 2
O2S H2SA 0.8400 .
O3S H3SA 0.8572 .
O3S' Cr2 1.84(2) 2
O3S' H3SB 0.8500 .

loop_
_geom_torsion_atom_site_label_1
_geom_torsion_atom_site_label_2
_geom_torsion_atom_site_label_3
_geom_torsion_atom_site_label_4
_geom_torsion
_geom_torsion_site_symmetry_1
_geom_torsion_site_symmetry_4
O1 Cr1 O1 C1 -93.10(15) 4 .
O1 Cr1 O1 C1 93.10(15) 2 .
O1 Cr1 O1 C1 180.0 3 .
O2S Cr1 O1 C1 180.0 . .
O1S Cr1 O1 C1 0.0 . .
Cr2 O2 C1 O1 -37.6(4) 4 .
Cr2 O2 C1 O1 37.6(4) 3 .
Cr2 O2 C1 C3 142.4(4) 4 .
Cr2 O2 C1 C3 -142.4(4) 3 .
Cr1 O1 C1 O2 0.0 . .
Cr1 O1 C1 C3 180.0 . .
C3 C2 C3 C4 0.0 22 .
C3 C2 C3 C1 180.0 22 .
O2 C1 C3 C4 0.0 . .
O1 C1 C3 C4 180.0 . .
O2 C1 C3 C2 180.0 . .
O1 C1 C3 C2 0.0 . .
C2 C3 C4 C5 0.0 . .
C1 C3 C4 C5 180.0 . .
C3 C4 C5 C4 0.0 . 22
C3 C4 C5 C6 180.0 . .
C4 C5 C6 C7 90.0 22 22
C4 C5 C6 C7 -90.0 . 22
C4 C5 C6 C7 -90.0 22 .
C4 C5 C6 C7 90.0 . .
C7 C6 C7 C8 0.0 22 .
C5 C6 C7 C8 180.0 . .
C7 C6 C7 C10 180.0 22 .
C5 C6 C7 C10 0.0 . .
C6 C7 C8 C9 0.0 . .
C10 C7 C8 C9 180.0 . .
C7 C8 C9 C8 0.0 . 22
C7 C8 C9 C9 180.0 . 121_545
O3S' Cr2 O1S Cr2 -20.3(11) 4 4
O3S' Cr2 O1S Cr2 -96.4(10) . 4
Cr2 Cr2 O1S Cr2 -116.7(4) 2 4
O2 Cr2 O1S Cr2 -179.60(17) 3 4
O2 Cr2 O1S Cr2 62.9(4) 2 4
O3S Cr2 O1S Cr2 121.6(2) . 4
Cr2 Cr2 O1S Cr2 -58.4(2) 3 4
O3S' Cr2 O1S Cr2 38.0(10) 4 3
O3S' Cr2 O1S Cr2 -38.0(10) . 3
Cr2 Cr2 O1S Cr2 58.4(2) 4 3
Cr2 Cr2 O1S Cr2 -58.4(2) 2 3
O2 Cr2 O1S Cr2 -121.2(2) 3 3
O2 Cr2 O1S Cr2 121.2(2) 2 3
O3S Cr2 O1S Cr2 180.00(18) . 3
O3S' Cr2 O1S Cr2 96.4(10) 4 2
O3S' Cr2 O1S Cr2 20.3(11) . 2
Cr2 Cr2 O1S Cr2 116.7(4) 4 2
O2 Cr2 O1S Cr2 -62.9(4) 3 2
O2 Cr2 O1S Cr2 179.60(17) 2 2
O3S Cr2 O1S Cr2 -121.6(2) . 2
Cr2 Cr2 O1S Cr2 58.4(2) 3 2
O3S' Cr2 O1S Cr1 -142.0(10) 4 .
O3S' Cr2 O1S Cr1 142.0(10) . .
Cr2 Cr2 O1S Cr1 -121.6(2) 4 .
Cr2 Cr2 O1S Cr1 121.6(2) 2 .
O2 Cr2 O1S Cr1 58.77(19) 3 .
O2 Cr2 O1S Cr1 -58.77(19) 2 .
O3S Cr2 O1S Cr1 0.0 . .
Cr2 Cr2 O1S Cr1 180.0 3 .
O1 Cr1 O1S Cr2 -135.0 4 .
O1 Cr1 O1S Cr2 45.0 2 .
O1 Cr1 O1S Cr2 -45.0 3 .
O1 Cr1 O1S Cr2 135.0 . .
O2S Cr1 O1S Cr2 0(55) . .
O1 Cr1 O1S Cr2 135.0 4 4
O1 Cr1 O1S Cr2 -45.0 2 4
O1 Cr1 O1S Cr2 -135.0 3 4
O1 Cr1 O1S Cr2 45.0 . 4
O2S Cr1 O1S Cr2 0(74) . 4
O1 Cr1 O1S Cr2 45.0 4 3
O1 Cr1 O1S Cr2 -135.0 2 3
O1 Cr1 O1S Cr2 135.0 3 3
O1 Cr1 O1S Cr2 -45.0 . 3
O2S Cr1 O1S Cr2 0(100) . 3
O1 Cr1 O1S Cr2 -45.0 4 2
O1 Cr1 O1S Cr2 135.0 2 2
O1 Cr1 O1S Cr2 45.0 3 2
O1 Cr1 O1S Cr2 -135.0 . 2
O2S Cr1 O1S Cr2 0(74) . 2
O1S Cr2 O3S' Cr2 -20.1(11) . 2
O3S' Cr2 O3S' Cr2 -124.9(4) 4 2
Cr2 Cr2 O3S' Cr2 -79.3(7) 4 2
O2 Cr2 O3S' Cr2 58.9(7) 3 2
O2 Cr2 O3S' Cr2 -134.9(19) 2 2
O3S Cr2 O3S' Cr2 156.1(10) . 2
Cr2 Cr2 O3S' Cr2 -42.9(5) 3 2

loop_
_platon_squeeze_void_nr
_platon_squeeze_void_average_x
_platon_squeeze_void_average_y
_platon_squeeze_void_average_z
_platon_squeeze_void_volume
_platon_squeeze_void_count_electrons
_platon_squeeze_void_content
1 -0.002 -0.003 -0.003 51074 13152 ' '
